data_1529473
loop_
_publ_author_name
'Samanta, Ritwik'
'Kumar, B. Sathish'
'Panda, Pradeepta K.'

_publ_section_title
;
 Calix[4]pyrroles with Shortest Possible Strap: Exclusively Selective
 toward Fluoride Ion.
;
_journal_issue 17
_journal_name_full 'Organic letters'
_journal_page_first 4140
_journal_page_last 4143
_journal_paper_doi 10.1021/acs.orglett.5b01866
_journal_volume 17
_journal_year 2015
_chemical_formula_moiety 'C28 H29 N5 O4'
_chemical_formula_sum 'C28 H29 N5 O4'
_chemical_formula_weight 499.56
_chemical_name_systematic
; 
 ? 
;
_space_group_IT_number 2
_symmetry_cell_setting triclinic
_symmetry_space_group_name_Hall '-P 1'
_symmetry_space_group_name_H-M 'P -1'
_atom_sites_solution_hydrogens geom
_atom_sites_solution_primary direct
_atom_sites_solution_secondary difmap
_audit_creation_method SHELXL-97
_cell_angle_alpha 72.781(10)
_cell_angle_beta 83.016(9)
_cell_angle_gamma 85.094(9)
_cell_formula_units_Z 2
_cell_length_a 7.7823(8)
_cell_length_b 10.8987(12)
_cell_length_c 15.2414(18)
_cell_measurement_reflns_used 1459
_cell_measurement_temperature 293(2)
_cell_measurement_theta_max 23.084
_cell_measurement_theta_min 3.13
_cell_volume 1224.0(2)
_computing_cell_refinement CrysAlisPro
_computing_data_collection CrysAlisPro
_computing_data_reduction CrysAlisPro
_computing_molecular_graphics 'Bruker SHELXTL'
_computing_publication_material 'Bruker SHELXTL'
_computing_structure_refinement 'SHELXL-97 (Sheldrick, 1997)'
_computing_structure_solution 'SHELXS-97 (Sheldrick, 1990)'
_diffrn_ambient_temperature 293(2)
_diffrn_detector_area_resol_mean 16.3291
_diffrn_measured_fraction_theta_full 0.999
_diffrn_measured_fraction_theta_max 0.999
_diffrn_measurement_device_type 'Xcalibur, Eos, Gemini'
_diffrn_measurement_method '\w scans'
_diffrn_radiation_monochromator graphite
_diffrn_radiation_source 'fine-focus sealed tube'
_diffrn_radiation_type MoK\a
_diffrn_radiation_wavelength 0.71073
_diffrn_reflns_av_R_equivalents 0.0473
_diffrn_reflns_av_sigmaI/netI 0.1051
_diffrn_reflns_limit_h_max 9
_diffrn_reflns_limit_h_min -9
_diffrn_reflns_limit_k_max 13
_diffrn_reflns_limit_k_min -13
_diffrn_reflns_limit_l_max 18
_diffrn_reflns_limit_l_min -19
_diffrn_reflns_number 8617
_diffrn_reflns_theta_full 26.37
_diffrn_reflns_theta_max 26.37
_diffrn_reflns_theta_min 2.72
_diffrn_standards_number 9289
_exptl_absorpt_coefficient_mu 0.093
_exptl_absorpt_correction_T_max 0.977
_exptl_absorpt_correction_T_min 0.974
_exptl_absorpt_correction_type multi-scan
_exptl_absorpt_process_details 'SCALE3 ABSPACK'
_exptl_crystal_colour colorless
_exptl_crystal_density_diffrn 1.356
_exptl_crystal_density_method 'not measured'
_exptl_crystal_description block
_exptl_crystal_F_000 528
_exptl_crystal_size_max 0.28
_exptl_crystal_size_mid 0.26
_exptl_crystal_size_min 0.25
_refine_diff_density_max 0.302
_refine_diff_density_min -0.245
_refine_diff_density_rms 0.048
_refine_ls_extinction_method none
_refine_ls_goodness_of_fit_ref 1.039
_refine_ls_hydrogen_treatment mixed
_refine_ls_matrix_type full
_refine_ls_number_parameters 352
_refine_ls_number_reflns 5007
_refine_ls_number_restraints 20
_refine_ls_restrained_S_all 1.066
_refine_ls_R_factor_all 0.1535
_refine_ls_R_factor_gt 0.0722
_refine_ls_shift/su_max 0.000
_refine_ls_shift/su_mean 0.000
_refine_ls_structure_factor_coef Fsqd
_refine_ls_weighting_details 'calc w=1/[\s^2^(Fo^2^)+(0.0570P)^2^+0.0000P] where P=(Fo^2^+2Fc^2^)/3'
_refine_ls_weighting_scheme calc
_refine_ls_wR_factor_gt 0.1383
_refine_ls_wR_factor_ref 0.1848
_reflns_number_gt 2434
_reflns_number_total 5007
_reflns_threshold_expression >2sigma(I)
_cod_data_source_file ol5b01866_si_009.cif
_cod_data_source_block nitro_benzo_s_dpm
_cod_depositor_comments
;
The following automatic conversions were performed:

'_symmetry_cell_setting' value 'Triclinic' changed to 'triclinic'
according to
/usr/data/users/saulius/crontab/automatic-downloads/rss-feeds/ACS/lib/dictionaries/cif_core.dic
dictionary named 'cif_core.dic' version 2.4.2 from 2011-04-26.

Automatic conversion script
Id: cif_fix_values 3271 2015-04-21 07:52:19Z andrius 

 Adding full bibliography for 1529473.cif.
;
_cod_database_code 1529473

loop_
_symmetry_equiv_pos_as_xyz
'x, y, z'
'-x, -y, -z'

loop_
_atom_site_label
_atom_site_type_symbol
_atom_site_fract_x
_atom_site_fract_y
_atom_site_fract_z
_atom_site_U_iso_or_equiv
_atom_site_adp_type
_atom_site_occupancy
_atom_site_symmetry_multiplicity
_atom_site_calc_flag
_atom_site_refinement_flags
O1 O 0.2192(3) 0.0832(2) 0.12148(14) 0.0463(6) Uani 1 1 d .
O2 O 0.1459(3) 0.2649(2) 0.18818(15) 0.0513(7) Uani 1 1 d .
N4 N 0.0952(5) 0.1817(3) 0.4769(2) 0.0491(8) Uani 1 1 d .
N2 N 0.2125(4) -0.0605(3) 0.2984(2) 0.0459(8) Uani 1 1 d .
C1 C 0.2495(4) 0.1975(4) 0.0609(2) 0.0407(8) Uani 1 1 d .
C2 C 0.2102(4) 0.3007(4) 0.0983(2) 0.0413(9) Uani 1 1 d .
N1 N -0.1814(4) -0.1656(4) 0.2341(2) 0.0542(9) Uani 1 1 d .
C3 C -0.1131(4) 0.4009(3) 0.3575(2) 0.0425(9) Uani 1 1 d .
C4 C 0.1957(4) -0.1566(4) 0.2599(2) 0.0402(8) Uani 1 1 d .
C5 C -0.0106(4) 0.2975(3) 0.3248(2) 0.0416(9) Uani 1 1 d .
C6 C 0.2388(5) 0.4234(4) 0.0452(2) 0.0500(9) Uani 1 1 d .
H6 H 0.2114 0.4931 0.0686 0.060 Uiso 1 1 calc R
C7 C 0.3457(5) 0.3432(4) -0.0835(2) 0.0556(10) Uani 1 1 d .
H7 H 0.3905 0.3595 -0.1451 0.067 Uiso 1 1 calc R
C8 C 0.1302(4) 0.2414(3) 0.3853(2) 0.0406(8) Uani 1 1 d .
C9 C 0.2234(5) -0.0296(4) 0.0934(2) 0.0474(9) Uani 1 1 d .
H9A H 0.3425 -0.0611 0.0834 0.057 Uiso 1 1 calc R
H9B H 0.1711 -0.0112 0.0360 0.057 Uiso 1 1 calc R
C10 C 0.3145(4) 0.2201(4) -0.0301(2) 0.0509(10) Uani 1 1 d .
H10 H 0.3373 0.1519 -0.0556 0.061 Uiso 1 1 calc R
C11 C 0.2415(4) -0.2682(4) 0.3221(2) 0.0501(9) Uani 1 1 d .
H11 H 0.2421 -0.3499 0.3147 0.060 Uiso 1 1 calc R
C12 C 0.2704(4) -0.1107(4) 0.3818(2) 0.0513(10) Uani 1 1 d .
H12 H 0.2944 -0.0641 0.4207 0.062 Uiso 1 1 calc R
N5 N 0.3510(5) 0.5702(4) -0.1004(3) 0.0683(10) Uani 1 1 d .
C13 C -0.0635(4) -0.0850(4) 0.1774(2) 0.0408(8) Uani 1 1 d .
C14 C 0.0675(5) 0.3618(3) 0.2272(2) 0.0467(9) Uani 1 1 d .
H14A H -0.0222 0.4106 0.1904 0.056 Uiso 1 1 calc R
H14B H 0.1535 0.4205 0.2284 0.056 Uiso 1 1 calc R
C15 C -0.1507(5) 0.0270(4) 0.1400(2) 0.0512(10) Uani 1 1 d .
H15 H -0.1032 0.0998 0.0983 0.061 Uiso 1 1 calc R
C16 C 0.3100(5) 0.4398(4) -0.0449(2) 0.0511(10) Uani 1 1 d .
C17 C 0.1239(4) -0.1305(3) 0.1685(2) 0.0421(9) Uani 1 1 d .
N3 N -0.2844(5) 0.4302(4) 0.3483(3) 0.0807(12) Uani 1 1 d D
O3 O 0.4390(4) 0.5835(3) -0.17436(19) 0.0904(11) Uani 1 1 d .
C18 C -0.1305(4) 0.1926(4) 0.3243(2) 0.0519(10) Uani 1 1 d .
H18A H -0.0635 0.1260 0.3042 0.078 Uiso 1 1 calc R
H18B H -0.2172 0.2296 0.2829 0.078 Uiso 1 1 calc R
H18C H -0.1857 0.1569 0.3855 0.078 Uiso 1 1 calc R
C19 C 0.2453(5) 0.1409(4) 0.5159(3) 0.0550(10) Uani 1 1 d .
H19 H 0.2547 0.0995 0.5781 0.066 Uiso 1 1 calc R
C20 C 0.2881(4) -0.2396(4) 0.3998(2) 0.0555(10) Uani 1 1 d .
H20 H 0.3242 -0.2981 0.4532 0.067 Uiso 1 1 calc R
C21 C -0.0574(5) 0.4826(4) 0.3978(2) 0.0534(10) Uani 1 1 d U
H21 H 0.0549 0.4846 0.4122 0.064 Uiso 1 1 calc R
C22 C 0.3035(5) 0.2337(4) 0.3679(3) 0.0610(11) Uani 1 1 d .
H22 H 0.3658 0.2654 0.3105 0.073 Uiso 1 1 calc R
O4 O 0.2972(6) 0.6585(4) -0.0700(2) 0.1119(13) Uani 1 1 d .
C23 C 0.1411(5) -0.2520(4) 0.1369(3) 0.0590(11) Uani 1 1 d .
H23A H 0.0821 -0.3197 0.1830 0.089 Uiso 1 1 calc R
H23B H 0.2615 -0.2778 0.1281 0.089 Uiso 1 1 calc R
H23C H 0.0906 -0.2348 0.0798 0.089 Uiso 1 1 calc R
C24 C 0.3753(5) 0.1698(4) 0.4508(3) 0.0635(12) Uani 1 1 d .
H24 H 0.4925 0.1514 0.4582 0.076 Uiso 1 1 calc R
C25 C -0.3404(5) -0.1039(4) 0.2325(3) 0.0578(11) Uani 1 1 d .
H25 H -0.4421 -0.1383 0.2658 0.069 Uiso 1 1 calc R
C26 C -0.3260(5) 0.0147(4) 0.1752(3) 0.0584(11) Uani 1 1 d .
H26 H -0.4153 0.0775 0.1611 0.070 Uiso 1 1 calc R
C27 C -0.3325(7) 0.5328(5) 0.3842(3) 0.0960(17) Uani 1 1 d U
H27 H -0.4429 0.5725 0.3864 0.115 Uiso 1 1 calc R
C28 C -0.1990(8) 0.5639(5) 0.4140(3) 0.0870(15) Uani 1 1 d U
H28 H -0.1973 0.6293 0.4416 0.104 Uiso 1 1 calc R
H30 H 0.195(5) 0.019(4) 0.270(3) 0.070(14) Uiso 1 1 d .
H32 H -0.005(5) 0.185(4) 0.505(2) 0.063(13) Uiso 1 1 d .
H29 H -0.157(5) -0.239(4) 0.274(3) 0.064(13) Uiso 1 1 d .
H31 H -0.347(8) 0.399(7) 0.314(4) 0.22(4) Uiso 1 1 d D

loop_
_atom_site_aniso_label
_atom_site_aniso_U_11
_atom_site_aniso_U_22
_atom_site_aniso_U_33
_atom_site_aniso_U_23
_atom_site_aniso_U_13
_atom_site_aniso_U_12
O1 0.0598(16) 0.0414(16) 0.0355(13) -0.0095(12) 0.0039(11) -0.0094(12)
O2 0.0704(17) 0.0427(16) 0.0350(13) -0.0079(12) 0.0072(12) -0.0015(13)
N4 0.050(2) 0.054(2) 0.0380(18) -0.0064(15) -0.0011(17) 0.0012(17)
N2 0.054(2) 0.041(2) 0.0387(18) -0.0061(16) -0.0093(14) 0.0062(16)
C1 0.0341(19) 0.048(2) 0.0359(19) -0.0042(17) -0.0034(15) -0.0069(16)
C2 0.043(2) 0.050(2) 0.0278(18) -0.0067(17) -0.0027(15) -0.0017(17)
N1 0.044(2) 0.061(3) 0.049(2) -0.0042(19) -0.0026(16) -0.0024(18)
C3 0.043(2) 0.044(2) 0.0366(19) -0.0072(17) -0.0016(16) 0.0024(17)
C4 0.0329(19) 0.041(2) 0.046(2) -0.0123(18) -0.0035(15) 0.0022(16)
C5 0.043(2) 0.043(2) 0.038(2) -0.0118(17) -0.0009(16) -0.0019(17)
C6 0.060(2) 0.045(2) 0.040(2) -0.0042(18) -0.0097(18) -0.0028(19)
C7 0.056(3) 0.067(3) 0.038(2) -0.007(2) 0.0025(18) -0.011(2)
C8 0.044(2) 0.043(2) 0.0331(19) -0.0095(16) -0.0008(16) -0.0027(17)
C9 0.046(2) 0.052(3) 0.047(2) -0.0215(19) 0.0009(17) -0.0025(18)
C10 0.048(2) 0.062(3) 0.041(2) -0.014(2) 0.0072(17) -0.011(2)
C11 0.044(2) 0.044(2) 0.057(2) -0.0055(19) -0.0081(18) 0.0023(18)
C12 0.048(2) 0.062(3) 0.040(2) -0.008(2) -0.0064(18) 0.000(2)
N5 0.080(3) 0.064(3) 0.053(2) 0.003(2) -0.013(2) -0.020(2)
C13 0.043(2) 0.044(2) 0.0346(19) -0.0103(17) -0.0049(16) -0.0033(17)
C14 0.059(2) 0.040(2) 0.040(2) -0.0122(17) 0.0011(17) -0.0005(18)
C15 0.044(2) 0.058(3) 0.050(2) -0.012(2) -0.0099(18) 0.0017(19)
C16 0.054(2) 0.053(3) 0.036(2) 0.0062(19) -0.0072(18) -0.016(2)
C17 0.037(2) 0.042(2) 0.048(2) -0.0146(18) -0.0052(16) 0.0018(16)
N3 0.072(3) 0.096(3) 0.075(3) -0.030(2) -0.019(2) 0.029(2)
O3 0.108(3) 0.106(3) 0.0424(17) 0.0096(17) 0.0049(17) -0.049(2)
C18 0.046(2) 0.051(3) 0.056(2) -0.013(2) -0.0037(18) -0.0033(18)
C19 0.069(3) 0.050(3) 0.045(2) -0.0104(19) -0.017(2) 0.006(2)
C20 0.046(2) 0.064(3) 0.044(2) 0.001(2) -0.0024(18) 0.005(2)
C21 0.065(2) 0.044(2) 0.056(2) -0.0209(18) -0.0033(18) -0.0067(19)
C22 0.046(2) 0.078(3) 0.051(2) -0.006(2) -0.0002(19) -0.010(2)
O4 0.171(4) 0.054(3) 0.091(3) -0.002(2) 0.012(2) -0.006(2)
C23 0.062(3) 0.053(3) 0.068(3) -0.030(2) -0.005(2) 0.004(2)
C24 0.045(2) 0.081(3) 0.062(3) -0.015(2) -0.011(2) 0.001(2)
C25 0.035(2) 0.083(4) 0.055(3) -0.020(2) 0.0003(18) -0.004(2)
C26 0.044(2) 0.073(3) 0.062(3) -0.026(2) -0.014(2) 0.010(2)
C27 0.103(3) 0.087(3) 0.081(3) -0.018(3) 0.004(3) 0.047(3)
C28 0.131(4) 0.059(3) 0.070(3) -0.025(2) 0.003(3) 0.005(3)

loop_
_atom_type_symbol
_atom_type_description
_atom_type_scat_dispersion_real
_atom_type_scat_dispersion_imag
_atom_type_scat_source
C C 0.0033 0.0016 'International Tables Vol C Tables 4.2.6.8 and 6.1.1.4'
H H 0.0000 0.0000 'International Tables Vol C Tables 4.2.6.8 and 6.1.1.4'
N N 0.0061 0.0033 'International Tables Vol C Tables 4.2.6.8 and 6.1.1.4'
O O 0.0106 0.0060 'International Tables Vol C Tables 4.2.6.8 and 6.1.1.4'

loop_
_geom_angle_atom_site_label_1
_geom_angle_atom_site_label_2
_geom_angle_atom_site_label_3
_geom_angle
C1 O1 C9 121.6(3)
C2 O2 C14 118.1(3)
C19 N4 C8 109.9(3)
C12 N2 C4 109.7(3)
O1 C1 C10 126.5(3)
O1 C1 C2 113.6(3)
C10 C1 C2 119.9(3)
O2 C2 C6 126.0(3)
O2 C2 C1 113.7(3)
C6 C2 C1 120.3(3)
C25 N1 C13 109.4(4)
C21 C3 N3 107.7(4)
C21 C3 C5 128.3(3)
N3 C3 C5 124.0(3)
C11 C4 N2 106.6(3)
C11 C4 C17 131.3(3)
N2 C4 C17 121.9(3)
C8 C5 C3 110.0(3)
C8 C5 C14 109.9(3)
C3 C5 C14 106.3(3)
C8 C5 C18 110.5(3)
C3 C5 C18 110.0(3)
C14 C5 C18 110.1(3)
C2 C6 C16 117.3(3)
C16 C7 C10 118.5(3)
C22 C8 N4 106.0(3)
C22 C8 C5 132.3(3)
N4 C8 C5 121.7(3)
O1 C9 C17 108.5(3)
C7 C10 C1 120.0(4)
C4 C11 C20 108.4(4)
N2 C12 C20 108.7(3)
O4 N5 O3 123.9(4)
O4 N5 C16 118.0(4)
O3 N5 C16 118.1(4)
C15 C13 N1 106.9(3)
C15 C13 C17 133.4(3)
N1 C13 C17 119.7(3)
O2 C14 C5 108.5(3)
C13 C15 C26 108.1(4)
C7 C16 C6 124.0(4)
C7 C16 N5 118.5(3)
C6 C16 N5 117.5(4)
C13 C17 C4 109.4(3)
C13 C17 C9 109.3(3)
C4 C17 C9 111.5(3)
C13 C17 C23 109.9(3)
C4 C17 C23 110.4(3)
C9 C17 C23 106.2(3)
C3 N3 C27 107.4(4)
C24 C19 N4 108.4(4)
C12 C20 C11 106.5(3)
C3 C21 C28 107.6(4)
C8 C22 C24 108.7(3)
C19 C24 C22 107.1(4)
C26 C25 N1 108.3(4)
C25 C26 C15 107.2(4)
C28 C27 N3 108.9(5)
C27 C28 C21 108.4(4)

loop_
_geom_bond_atom_site_label_1
_geom_bond_atom_site_label_2
_geom_bond_distance
O1 C1 1.332(4)
O1 C9 1.414(4)
O2 C2 1.353(4)
O2 C14 1.420(4)
N4 C19 1.356(5)
N4 C8 1.359(4)
N2 C12 1.342(4)
N2 C4 1.365(4)
C1 C10 1.375(4)
C1 C2 1.401(5)
C2 C6 1.363(5)
N1 C25 1.357(5)
N1 C13 1.362(4)
C3 C21 1.346(5)
C3 N3 1.358(5)
C3 C5 1.495(4)
C4 C11 1.353(5)
C4 C17 1.504(4)
C5 C8 1.490(4)
C5 C14 1.519(4)
C5 C18 1.539(5)
C6 C16 1.382(5)
C7 C16 1.346(5)
C7 C10 1.372(5)
C8 C22 1.343(5)
C9 C17 1.517(5)
C11 C20 1.404(5)
C12 C20 1.347(5)
N5 O4 1.209(4)
N5 O3 1.222(4)
N5 C16 1.463(5)
C13 C15 1.348(5)
C13 C17 1.503(5)
C15 C26 1.406(5)
C17 C23 1.528(4)
N3 C27 1.389(6)
C19 C24 1.317(5)
C21 C28 1.399(6)
C22 C24 1.406(5)
C25 C26 1.333(5)
C27 C28 1.292(6)
